data_7126058
loop_
_publ_author_name
'Lee, Eunji'
'Hosoi, Yasuhiro'
'Temma, Honoka'
'Ju, Huiyeong'
'Ikeda, Mari'
'Kuwahara, Shunsuke'
'Habata, Yoichi'

_publ_section_title
;
 Silver ion-induced chiral enhancement by argentivorous molecules.
;
_journal_issue 23
_journal_name_full 'Chemical communications (Cambridge, England)'
_journal_page_first 3373
_journal_page_last 3376
_journal_paper_doi 10.1039/d0cc00798f
_journal_volume 56
_journal_year 2020
_chemical_absolute_configuration syn
_chemical_formula_moiety 'C41 H54 Ag N4, F6 P'
_chemical_formula_sum 'C41 H54 Ag F6 N4 P'
_chemical_formula_weight 855.72
_space_group_crystal_system tetragonal
_space_group_IT_number 79
_space_group_name_Hall 'I 4'
_space_group_name_H-M_alt 'I 4'
_atom_sites_solution_hydrogens geom
_audit_creation_method SHELXL-2014/7
_audit_update_record
;
2020-01-04 deposited with the CCDC.	2020-02-20 downloaded from the CCDC.
;
_cell_angle_alpha 90
_cell_angle_beta 90
_cell_angle_gamma 90
_cell_formula_units_Z 2
_cell_length_a 9.614(4)
_cell_length_b 9.614(4)
_cell_length_c 21.337(8)
_cell_measurement_reflns_used 1778
_cell_measurement_temperature 120(2)
_cell_measurement_theta_max 28.17
_cell_measurement_theta_min 2.32
_cell_volume 1972.2(14)
_computing_cell_refinement 'Bruker SAINT'
_computing_data_collection 'Bruker APEX2'
_computing_data_reduction 'Bruker SAINT'
_computing_molecular_graphics 'Bruker SHELXTL'
_computing_publication_material 'Bruker SHELXTL'
_computing_structure_refinement 'SHELXL-2014/7 (Sheldrick, 2014)'
_computing_structure_solution 'SHELXS-97 (Sheldrick 2008)'
_diffrn_ambient_temperature 120(2)
_diffrn_measured_fraction_theta_full 0.999
_diffrn_measured_fraction_theta_max 0.999
_diffrn_measurement_device_type 'Bruker APEX-II CCD'
_diffrn_measurement_method '\f and \w scans'
_diffrn_radiation_type MoK\a
_diffrn_radiation_wavelength 0.71073
_diffrn_reflns_av_R_equivalents 0.0404
_diffrn_reflns_av_unetI/netI 0.0510
_diffrn_reflns_Laue_measured_fraction_full 0.999
_diffrn_reflns_Laue_measured_fraction_max 0.999
_diffrn_reflns_limit_h_max 8
_diffrn_reflns_limit_h_min -11
_diffrn_reflns_limit_k_max 11
_diffrn_reflns_limit_k_min -11
_diffrn_reflns_limit_l_max 26
_diffrn_reflns_limit_l_min -25
_diffrn_reflns_number 4907
_diffrn_reflns_point_group_measured_fraction_full 0.982
_diffrn_reflns_point_group_measured_fraction_max 0.980
_diffrn_reflns_theta_full 25.242
_diffrn_reflns_theta_max 25.924
_diffrn_reflns_theta_min 1.909
_exptl_absorpt_coefficient_mu 0.615
_exptl_absorpt_correction_type multi-scan
_exptl_absorpt_process_details SADABS
_exptl_crystal_colour colorless
_exptl_crystal_density_diffrn 1.441
_exptl_crystal_description Block
_exptl_crystal_F_000 888
_exptl_crystal_size_max 0.280
_exptl_crystal_size_mid 0.160
_exptl_crystal_size_min 0.110
_exptl_transmission_factor_max 0.7457
_exptl_transmission_factor_min 0.6299
_refine_diff_density_max 1.412
_refine_diff_density_min -0.559
_refine_diff_density_rms 0.088
_refine_ls_abs_structure_details
; 
 Flack x determined using 844 quotients [(I+)-(I-)]/[(I+)+(I-)] 
 (Parsons, Flack and Wagner, Acta Cryst. B69 (2013) 249-259). 
;
_refine_ls_abs_structure_Flack -0.02(2)
_refine_ls_extinction_method none
_refine_ls_goodness_of_fit_ref 1.020
_refine_ls_hydrogen_treatment constr
_refine_ls_matrix_type full
_refine_ls_number_parameters 130
_refine_ls_number_reflns 1915
_refine_ls_number_restraints 1
_refine_ls_restrained_S_all 1.020
_refine_ls_R_factor_all 0.0451
_refine_ls_R_factor_gt 0.0440
_refine_ls_shift/su_max 0.001
_refine_ls_shift/su_mean 0.000
_refine_ls_structure_factor_coef Fsqd
_refine_ls_weighting_details 'w=1/[\s^2^(Fo^2^)+(0.0675P)^2^+5.3094P] where P=(Fo^2^+2Fc^2^)/3'
_refine_ls_weighting_scheme calc
_refine_ls_wR_factor_gt 0.1141
_refine_ls_wR_factor_ref 0.1151
_reflns_Friedel_coverage 0.907
_reflns_Friedel_fraction_full 0.963
_reflns_Friedel_fraction_max 0.959
_reflns_number_gt 1886
_reflns_number_total 1915
_reflns_threshold_expression 'I > 2\s(I)'
_cod_data_source_file d0cc00798f2.cif
_cod_data_source_block (S)-6-AgPF6
_cod_depositor_comments 'Adding full bibliography for 7126056--7126060.cif.'
_cod_original_cell_volume 1972.2(17)
_cod_database_code 7126058
_shelx_shelxl_version_number 2014/7
_shelx_space_group_comment
; 
The symmetry employed for this shelxl refinement is uniquely defined 
by the following loop, which should always be used as a source of 
symmetry information in preference to the above space-group names. 
They are only intended as comments. 
;
_shelx_estimated_absorpt_t_min 0.847
_shelx_estimated_absorpt_t_max 0.935

loop_
_space_group_symop_operation_xyz
'x, y, z'
'-x, -y, z'
'-y, x, z'
'y, -x, z'
'x+1/2, y+1/2, z+1/2'
'-x+1/2, -y+1/2, z+1/2'
'-y+1/2, x+1/2, z+1/2'
'y+1/2, -x+1/2, z+1/2'

loop_
_atom_site_label
_atom_site_type_symbol
_atom_site_fract_x
_atom_site_fract_y
_atom_site_fract_z
_atom_site_U_iso_or_equiv
_atom_site_adp_type
_atom_site_occupancy
_atom_site_site_symmetry_order
_atom_site_calc_flag
_atom_site_refinement_flags_posn
_atom_site_refinement_flags_adp
_atom_site_refinement_flags_occupancy
_atom_site_disorder_assembly
_atom_site_disorder_group
Ag1 Ag 0.0000 1.0000 0.00078(2) 0.0237(3) Uani 1 4 d S T P . .
N1 N 0.1121(8) 0.8057(8) -0.0550(3) 0.0405(16) Uani 1 1 d . . . . .
C1 C 0.0080(11) 0.7700(10) -0.1045(4) 0.042(2) Uani 1 1 d . . . . .
H1A H 0.0111 0.8436 -0.1376 0.051 Uiso 0.25 1 calc R U P A 1
H1B H 0.0112 0.8424 -0.1375 0.051 Uiso 0.75 1 calc R U P B 2
H1C H 0.0351 0.6807 -0.1241 0.051 Uiso 0.75 1 calc R U P B 2
C2 C -0.1354(10) 0.7581(9) -0.0818(4) 0.0411(19) Uani 1 1 d . . . . .
H2A H -0.1388 0.6846 -0.0493 0.049 Uiso 1 1 calc R U . . .
H2B H -0.1952 0.7278 -0.1170 0.049 Uiso 1 1 calc R U . . .
C3 C 0.1455(10) 0.6817(9) -0.0169(4) 0.038(2) Uani 1 1 d . . . . .
H3A H 0.2153 0.6248 -0.0395 0.046 Uiso 1 1 calc R U . . .
H3B H 0.0605 0.6247 -0.0119 0.046 Uiso 1 1 calc R U . . .
C4 C 0.2017(9) 0.7186(8) 0.0473(4) 0.0337(17) Uani 1 1 d . . . . .
C5 C 0.3413(9) 0.7184(9) 0.0604(4) 0.0379(18) Uani 1 1 d . . . . .
H5A H 0.4059 0.6966 0.0282 0.045 Uiso 1 1 calc R U . . .
C6 C 0.3895(9) 0.7497(9) 0.1201(4) 0.0395(19) Uani 1 1 d . . . . .
H6A H 0.4865 0.7482 0.1285 0.047 Uiso 1 1 calc R U . . .
C7 C 0.2969(9) 0.7829(8) 0.1675(4) 0.0382(18) Uani 1 1 d . . . . .
C8 C 0.1569(9) 0.7829(8) 0.1549(4) 0.0374(18) Uani 1 1 d . . . . .
H8A H 0.0926 0.8039 0.1874 0.045 Uiso 1 1 calc R U . . .
C9 C 0.1081(9) 0.7522(8) 0.0950(4) 0.0330(17) Uani 1 1 d . . . . .
H9A H 0.0111 0.7541 0.0866 0.040 Uiso 1 1 calc R U . . .
C10 C 0.3479(11) 0.8138(12) 0.2335(4) 0.052(2) Uani 1 1 d . . . . .
H10A H 0.4497 0.8097 0.2344 0.078 Uiso 1 1 calc R U . . .
H10B H 0.3171 0.9069 0.2460 0.078 Uiso 1 1 calc R U . . .
H10C H 0.3098 0.7446 0.2626 0.078 Uiso 1 1 calc R U . . .
C11 C 0.021(5) 0.623(5) -0.1373(19) 0.057(11) Uani 0.25 1 d . . P C 1
H11A H 0.1139 0.6134 -0.1557 0.086 Uiso 0.25 1 calc R U P C 1
H11B H 0.0063 0.5495 -0.1062 0.086 Uiso 0.25 1 calc R U P C 1
H11C H -0.0493 0.6151 -0.1704 0.086 Uiso 0.25 1 calc R U P C 1
P1 P 0.0000 1.0000 0.35560(18) 0.0356(10) Uani 1 4 d S T P . .
F1 F 0.0000 1.0000 0.2822(5) 0.063(3) Uani 1 4 d S T P . .
F2 F 0.0000 1.0000 0.4303(6) 0.094(5) Uani 1 4 d S T P . .
F3 F 0.1645(7) 0.9898(7) 0.3562(3) 0.0653(17) Uani 1 1 d . . . . .

loop_
_atom_site_aniso_label
_atom_site_aniso_U_11
_atom_site_aniso_U_22
_atom_site_aniso_U_33
_atom_site_aniso_U_23
_atom_site_aniso_U_13
_atom_site_aniso_U_12
Ag1 0.0290(3) 0.0290(3) 0.0132(4) 0.000 0.000 0.000
N1 0.045(4) 0.049(4) 0.027(4) -0.002(3) 0.002(3) 0.000(3)
C1 0.060(6) 0.046(5) 0.021(4) -0.014(3) -0.004(4) 0.005(4)
C2 0.057(5) 0.033(4) 0.033(4) -0.005(3) -0.011(4) 0.000(4)
C3 0.043(4) 0.035(4) 0.036(5) -0.007(3) 0.006(3) 0.000(3)
C4 0.038(4) 0.031(4) 0.031(4) 0.000(3) 0.004(4) 0.000(3)
C5 0.044(5) 0.036(4) 0.034(4) 0.001(3) 0.012(4) 0.002(3)
C6 0.036(4) 0.042(5) 0.040(5) 0.005(4) 0.003(3) 0.002(3)
C7 0.043(4) 0.041(4) 0.030(4) 0.004(3) 0.001(3) 0.004(3)
C8 0.043(4) 0.041(4) 0.028(4) 0.003(3) 0.008(3) 0.005(3)
C9 0.039(5) 0.033(4) 0.027(4) 0.002(3) 0.004(3) -0.001(3)
C10 0.058(6) 0.060(6) 0.038(5) 0.003(4) -0.005(4) 0.006(5)
C11 0.06(3) 0.07(3) 0.04(2) -0.004(19) 0.017(18) 0.00(2)
P1 0.0441(15) 0.0441(15) 0.019(2) 0.000 0.000 0.000
F1 0.086(5) 0.086(5) 0.017(5) 0.000 0.000 0.000
F2 0.131(8) 0.131(8) 0.020(6) 0.000 0.000 0.000
F3 0.056(4) 0.072(4) 0.067(4) -0.008(3) -0.007(3) -0.003(3)

loop_
_atom_type_symbol
_atom_type_description
_atom_type_scat_dispersion_real
_atom_type_scat_dispersion_imag
_atom_type_scat_source
C C 0.0033 0.0016 'International Tables Vol C Tables 4.2.6.8 and 6.1.1.4'
H H 0.0000 0.0000 'International Tables Vol C Tables 4.2.6.8 and 6.1.1.4'
N N 0.0061 0.0033 'International Tables Vol C Tables 4.2.6.8 and 6.1.1.4'
F F 0.0171 0.0103 'International Tables Vol C Tables 4.2.6.8 and 6.1.1.4'
P P 0.1023 0.0942 'International Tables Vol C Tables 4.2.6.8 and 6.1.1.4'
Ag Ag -0.8971 1.1015 'International Tables Vol C Tables 4.2.6.8 and 6.1.1.4'

loop_
_geom_angle_atom_site_label_1
_geom_angle_atom_site_label_2
_geom_angle_atom_site_label_3
_geom_angle
_geom_angle_site_symmetry_1
_geom_angle_site_symmetry_3
_geom_angle_publ_flag
N1 Ag1 N1 122.2(3) 4_465 3_665 ?
N1 Ag1 N1 76.50(15) 4_465 2_575 ?
N1 Ag1 N1 76.50(15) 3_665 2_575 ?
N1 Ag1 N1 76.50(15) 4_465 . ?
N1 Ag1 N1 76.50(15) 3_665 . ?
N1 Ag1 N1 122.2(3) 2_575 . ?
C3 N1 C2 109.7(7) . 3_665 ?
C3 N1 C1 110.4(7) . . ?
C2 N1 C1 112.2(7) 3_665 . ?
C3 N1 Ag1 116.2(5) . . ?
C2 N1 Ag1 105.3(5) 3_665 . ?
C1 N1 Ag1 102.9(5) . . ?
C2 C1 N1 114.4(7) . . ?
C2 C1 C11 98.7(17) . . ?
N1 C1 C11 117.7(19) . . ?
C1 C2 N1 114.9(7) . 4_465 ?
N1 C3 C4 112.7(7) . . ?
C5 C4 C9 118.7(8) . . ?
C5 C4 C3 122.3(8) . . ?
C9 C4 C3 119.0(7) . . ?
C4 C5 C6 121.0(8) . . ?
C7 C6 C5 120.3(8) . . ?
C8 C7 C6 119.2(8) . . ?
C8 C7 C10 119.9(8) . . ?
C6 C7 C10 120.9(8) . . ?
C7 C8 C9 120.6(8) . . ?
C8 C9 C4 120.1(8) . . ?
F1 P1 F3 90.5(3) . 4_465 ?
F1 P1 F3 90.5(3) . 3_665 ?
F3 P1 F3 179.1(5) 4_465 3_665 ?
F1 P1 F3 90.5(3) . 2_575 ?
F3 P1 F3 89.996(6) 4_465 2_575 ?
F3 P1 F3 89.996(5) 3_665 2_575 ?
F1 P1 F3 90.5(3) . . ?
F3 P1 F3 89.996(6) 4_465 . ?
F3 P1 F3 89.996(6) 3_665 . ?
F3 P1 F3 179.1(5) 2_575 . ?
F1 P1 F2 180.0 . . ?
F3 P1 F2 89.5(3) 4_465 . ?
F3 P1 F2 89.5(3) 3_665 . ?
F3 P1 F2 89.5(3) 2_575 . ?
F3 P1 F2 89.5(3) . . ?

loop_
_geom_bond_atom_site_label_1
_geom_bond_atom_site_label_2
_geom_bond_distance
_geom_bond_site_symmetry_2
_geom_bond_publ_flag
Ag1 N1 2.463(7) 4_465 ?
Ag1 N1 2.463(7) 3_665 ?
Ag1 N1 2.463(7) 2_575 ?
Ag1 N1 2.463(7) . ?
N1 C3 1.477(11) . ?
N1 C2 1.485(11) 3_665 ?
N1 C1 1.495(11) . ?
C1 C2 1.465(14) . ?
C1 C11 1.58(5) . ?
C2 N1 1.485(11) 4_465 ?
C3 C4 1.515(12) . ?
C4 C5 1.371(13) . ?
C4 C9 1.397(11) . ?
C5 C6 1.388(12) . ?
C6 C7 1.385(12) . ?
C7 C8 1.372(12) . ?
C7 C10 1.520(12) . ?
C8 C9 1.393(12) . ?
P1 F1 1.567(11) . ?
P1 F3 1.585(7) 4_465 ?
P1 F3 1.585(7) 3_665 ?
P1 F3 1.585(7) 2_575 ?
P1 F3 1.585(7) . ?
P1 F2 1.594(13) . ?
